data_7231129
loop_
_publ_author_name
'Armentano, Donatella'
'Sanchis-Perucho, Adri\'an'
'Rojas-Dotti, Carlos'
'Mart\'inez-Lillo, Jos\'e'

_publ_section_title
;
 Halogen&#x22EF;halogen interactions in the self-assembly of
 one-dimensional 2,2&#x2032;-bipyrimidine-based CuIIReIV systems
;
_journal_issue 32
_journal_name_full CrystEngComm
_journal_page_first 4575
_journal_paper_doi 10.1039/C8CE00996A
_journal_volume 20
_journal_year 2018
_chemical_formula_sum 'C9 H7 Br2 Cl7 Cu N4 Re'
_chemical_formula_weight 828.90
_space_group_crystal_system monoclinic
_space_group_IT_number 14
_space_group_name_Hall '-P 2yn'
_space_group_name_H-M_alt 'P 1 21/n 1'
_symmetry_space_group_name_Hall '-P 2yn'
_symmetry_space_group_name_H-M 'P 1 21/n 1'
_atom_sites_solution_hydrogens geom
_audit_creation_method SHELXL-2013
_audit_update_record
;
2018-06-12 deposited with the CCDC.
2018-07-13 downloaded from the CCDC.
;
_cell_angle_alpha 90
_cell_angle_beta 102.665(2)
_cell_angle_gamma 90
_cell_formula_units_Z 4
_cell_length_a 6.8596(2)
_cell_length_b 24.0998(9)
_cell_length_c 12.4418(5)
_cell_measurement_reflns_used 8896
_cell_measurement_temperature 293(2)
_cell_measurement_theta_max 30
_cell_measurement_theta_min 2.35
_cell_volume 2006.77(13)
_computing_cell_refinement 'Bruker APEX'
_computing_data_collection 'Bruker APEX'
_computing_data_reduction 'Bruker SAINT'
_computing_molecular_graphics 'Bruker SHELXTL'
_computing_publication_material 'Bruker SHELXTL'
_computing_structure_refinement 'SHELXL-2013 (Sheldrick, 2013)'
_computing_structure_solution 'SHELXS-2013 (Sheldrick, 2013)'
_diffrn_ambient_temperature 293(2)
_diffrn_measured_fraction_theta_full 0.998
_diffrn_measured_fraction_theta_max 0.998
_diffrn_measurement_device_type 'CCD area detector'
_diffrn_measurement_method 'phi and omega scans'
_diffrn_radiation_type MoK\a
_diffrn_radiation_wavelength 0.71073
_diffrn_reflns_av_R_equivalents 0.0267
_diffrn_reflns_av_unetI/netI 0.0135
_diffrn_reflns_Laue_measured_fraction_full 0.998
_diffrn_reflns_Laue_measured_fraction_max 0.998
_diffrn_reflns_limit_h_max 8
_diffrn_reflns_limit_h_min -8
_diffrn_reflns_limit_k_max 30
_diffrn_reflns_limit_k_min -30
_diffrn_reflns_limit_l_max 15
_diffrn_reflns_limit_l_min -15
_diffrn_reflns_number 41364
_diffrn_reflns_point_group_measured_fraction_full 0.998
_diffrn_reflns_point_group_measured_fraction_max 0.998
_diffrn_reflns_theta_full 25.242
_diffrn_reflns_theta_max 26.998
_diffrn_reflns_theta_min 2.382
_diffrn_source 'fine-focus sealed tube'
_exptl_absorpt_coefficient_mu 12.002
_exptl_absorpt_correction_T_max 0.522
_exptl_absorpt_correction_T_min 0.418
_exptl_absorpt_correction_type multi-scan
_exptl_absorpt_process_details sadabs
_exptl_crystal_colour deep-red
_exptl_crystal_density_diffrn 2.744
_exptl_crystal_description prism
_exptl_crystal_F_000 1528
_exptl_crystal_size_max 0.30
_exptl_crystal_size_mid 0.26
_exptl_crystal_size_min 0.22
_refine_diff_density_max 2.807
_refine_diff_density_min -0.820
_refine_diff_density_rms 0.186
_refine_ls_extinction_method none
_refine_ls_goodness_of_fit_ref 1.181
_refine_ls_hydrogen_treatment constr
_refine_ls_matrix_type full
_refine_ls_number_parameters 217
_refine_ls_number_reflns 4368
_refine_ls_number_restraints 0
_refine_ls_restrained_S_all 1.181
_refine_ls_R_factor_all 0.0346
_refine_ls_R_factor_gt 0.0312
_refine_ls_shift/su_max 0.000
_refine_ls_shift/su_mean 0.000
_refine_ls_structure_factor_coef Fsqd
_refine_ls_weighting_details 'w=1/[\s^2^(Fo^2^)+(0.0283P)^2^+22.3998P] where P=(Fo^2^+2Fc^2^)/3'
_refine_ls_weighting_scheme calc
_refine_ls_wR_factor_gt 0.0932
_refine_ls_wR_factor_ref 0.0948
_reflns_Friedel_coverage 0.000
_reflns_number_gt 3998
_reflns_number_total 4368
_reflns_threshold_expression 'I > 2\s(I)'
_cod_data_source_file c8ce00996a2.cif
_cod_data_source_block COMPOUND_2
_cod_depositor_comments 'Adding full bibliography for 7231128--7231129.cif.'
_cod_database_code 7231129
_shelx_space_group_comment
;
The symmetry employed for this shelxl refinement is uniquely defined
by the following loop, which should always be used as a source of
symmetry information in preference to the above space-group names.
They are only intended as comments.
;
_shelxl_version_number 2013-4

loop_
_space_group_symop_operation_xyz
'x, y, z'
'-x+1/2, y+1/2, -z+1/2'
'-x, -y, -z'
'x-1/2, -y-1/2, z-1/2'

loop_
_atom_site_label
_atom_site_type_symbol
_atom_site_fract_x
_atom_site_fract_y
_atom_site_fract_z
_atom_site_U_iso_or_equiv
_atom_site_adp_type
_atom_site_occupancy
_atom_site_site_symmetry_order
_atom_site_calc_flag
_atom_site_refinement_flags_posn
_atom_site_refinement_flags_adp
Re1 Re 0.02660(4) 0.24382(2) 0.35990(2) 0.02847(9) Uani 1 1 d . .
Cl1 Cl -0.2790(3) 0.20163(9) 0.28579(19) 0.0452(5) Uani 1 1 d . .
Cl2 Cl -0.1233(3) 0.31296(8) 0.44187(19) 0.0431(4) Uani 1 1 d . .
Cl3 Cl 0.0323(3) 0.29330(9) 0.20198(18) 0.0461(5) Uani 1 1 d . .
Cl4 Cl 0.3498(3) 0.27289(8) 0.43846(18) 0.0420(4) Uani 1 1 d . .
Cu1 Cu 0.25990(14) 0.02570(4) 0.50025(8) 0.0321(2) Uani 1 1 d . .
Br1 Br 0.18346(12) -0.02835(3) 0.64574(7) 0.03945(19) Uani 1 1 d . .
Br2 Br 0.65216(11) 0.05413(3) 0.59356(7) 0.03693(18) Uani 1 1 d . .
N1 N 0.2662(8) 0.0799(2) 0.3686(5) 0.0270(12) Uani 1 1 d . .
N2 N 0.1617(9) 0.0988(2) 0.5607(5) 0.0283(12) Uani 1 1 d . .
N3 N 0.0523(9) 0.1894(2) 0.4994(5) 0.0286(12) Uani 1 1 d . .
N4 N 0.1606(9) 0.1704(2) 0.3079(5) 0.0302(13) Uani 1 1 d . .
C1 C 0.3193(11) 0.0703(3) 0.2735(6) 0.0329(15) Uani 1 1 d . .
H1A H 0.3731 0.0360 0.2614 0.039 Uiso 1 1 calc R U
C2 C 0.2951(12) 0.1108(3) 0.1920(7) 0.0371(17) Uani 1 1 d . .
H2A H 0.3344 0.1044 0.1261 0.045 Uiso 1 1 calc R U
C3 C 0.2117(12) 0.1606(3) 0.2113(6) 0.0344(16) Uani 1 1 d . .
H3A H 0.1904 0.1879 0.1571 0.041 Uiso 1 1 calc R U
C4 C 0.1896(10) 0.1294(3) 0.3820(6) 0.0258(13) Uani 1 1 d . .
C5 C 0.1316(10) 0.1396(3) 0.4868(6) 0.0264(13) Uani 1 1 d . .
C6 C 0.1119(12) 0.1091(3) 0.6571(6) 0.0342(16) Uani 1 1 d . .
H6A H 0.1314 0.0817 0.7110 0.041 Uiso 1 1 calc R U
C7 C 0.0323(12) 0.1595(3) 0.6777(6) 0.0361(17) Uani 1 1 d . .
H7A H 0.0003 0.1666 0.7452 0.043 Uiso 1 1 calc R U
C8 C 0.0014(12) 0.1989(3) 0.5964(6) 0.0359(17) Uani 1 1 d . .
H8A H -0.0556 0.2327 0.6083 0.043 Uiso 1 1 calc R U
C9 C -0.2596(15) 0.0841(4) 0.9452(8) 0.049(2) Uani 1 1 d . .
H9A H -0.2845 0.1227 0.9213 0.059 Uiso 1 1 calc R U
Cl5 Cl -0.0416(5) 0.06223(15) 0.9077(3) 0.0792(9) Uani 1 1 d . .
Cl6 Cl -0.2309(5) 0.08206(16) 1.0886(2) 0.0764(9) Uani 1 1 d . .
Cl7 Cl -0.4683(5) 0.04447(12) 0.8819(2) 0.0679(7) Uani 1 1 d . .

loop_
_atom_site_aniso_label
_atom_site_aniso_U_11
_atom_site_aniso_U_22
_atom_site_aniso_U_33
_atom_site_aniso_U_23
_atom_site_aniso_U_13
_atom_site_aniso_U_12
Re1 0.02906(15) 0.02367(14) 0.03313(16) 0.00105(10) 0.00777(11) 0.00139(10)
Cl1 0.0341(10) 0.0414(10) 0.0565(12) -0.0033(9) 0.0022(9) -0.0039(8)
Cl2 0.0445(11) 0.0305(9) 0.0568(12) -0.0058(8) 0.0167(9) 0.0062(8)
Cl3 0.0481(12) 0.0458(11) 0.0454(11) 0.0167(9) 0.0128(9) 0.0056(9)
Cl4 0.0313(9) 0.0397(10) 0.0528(12) 0.0003(8) 0.0046(8) -0.0024(8)
Cu1 0.0382(5) 0.0263(4) 0.0343(5) 0.0035(3) 0.0132(4) 0.0036(4)
Br1 0.0378(4) 0.0401(4) 0.0407(4) 0.0098(3) 0.0091(3) -0.0044(3)
Br2 0.0333(4) 0.0305(4) 0.0461(4) -0.0056(3) 0.0069(3) -0.0007(3)
N1 0.024(3) 0.027(3) 0.031(3) 0.000(2) 0.007(2) 0.002(2)
N2 0.028(3) 0.029(3) 0.029(3) 0.001(2) 0.007(2) 0.002(2)
N3 0.031(3) 0.024(3) 0.033(3) -0.005(2) 0.011(2) 0.000(2)
N4 0.034(3) 0.027(3) 0.030(3) -0.001(2) 0.006(3) -0.001(2)
C1 0.030(4) 0.033(4) 0.035(4) -0.005(3) 0.007(3) 0.005(3)
C2 0.040(4) 0.042(4) 0.032(4) -0.002(3) 0.013(3) -0.001(3)
C3 0.038(4) 0.036(4) 0.031(4) 0.004(3) 0.012(3) -0.004(3)
C4 0.023(3) 0.026(3) 0.029(3) -0.002(3) 0.006(3) -0.002(2)
C5 0.025(3) 0.027(3) 0.027(3) 0.000(3) 0.005(3) -0.002(3)
C6 0.038(4) 0.036(4) 0.031(4) 0.001(3) 0.013(3) -0.001(3)
C7 0.040(4) 0.042(4) 0.028(4) -0.008(3) 0.013(3) -0.007(3)
C8 0.046(4) 0.029(4) 0.035(4) -0.008(3) 0.015(3) -0.001(3)
C9 0.057(6) 0.041(5) 0.052(5) 0.004(4) 0.020(4) 0.000(4)
Cl5 0.0742(19) 0.103(2) 0.0720(18) 0.0217(17) 0.0406(16) 0.0226(17)
Cl6 0.0670(17) 0.116(3) 0.0481(14) -0.0180(15) 0.0175(13) -0.0070(17)
Cl7 0.0789(19) 0.0639(16) 0.0621(16) -0.0176(13) 0.0180(14) -0.0117(14)

loop_
_atom_type_symbol
_atom_type_description
_atom_type_scat_dispersion_real
_atom_type_scat_dispersion_imag
_atom_type_scat_source
C C 0.0033 0.0016 'International Tables Vol C Tables 4.2.6.8 and 6.1.1.4'
H H 0.0000 0.0000 'International Tables Vol C Tables 4.2.6.8 and 6.1.1.4'
N N 0.0061 0.0033 'International Tables Vol C Tables 4.2.6.8 and 6.1.1.4'
Cl Cl 0.1484 0.1585 'International Tables Vol C Tables 4.2.6.8 and 6.1.1.4'
Cu Cu 0.3201 1.2651 'International Tables Vol C Tables 4.2.6.8 and 6.1.1.4'
Br Br -0.2901 2.4595 'International Tables Vol C Tables 4.2.6.8 and 6.1.1.4'
Re Re -1.0185 7.2310 'International Tables Vol C Tables 4.2.6.8 and 6.1.1.4'

loop_
_geom_angle_atom_site_label_1
_geom_angle_atom_site_label_2
_geom_angle_atom_site_label_3
_geom_angle
_geom_angle_site_symmetry_1
_geom_angle_site_symmetry_3
N3 Re1 N4 77.1(2) . .
N3 Re1 Cl3 171.41(16) . .
N4 Re1 Cl3 94.64(17) . .
N3 Re1 Cl2 92.84(16) . .
N4 Re1 Cl2 169.82(17) . .
Cl3 Re1 Cl2 95.48(8) . .
N3 Re1 Cl4 86.72(17) . .
N4 Re1 Cl4 86.76(17) . .
Cl3 Re1 Cl4 90.55(8) . .
Cl2 Re1 Cl4 94.17(8) . .
N3 Re1 Cl1 87.74(17) . .
N4 Re1 Cl1 85.93(17) . .
Cl3 Re1 Cl1 94.04(8) . .
Cl2 Re1 Cl1 92.33(8) . .
Cl4 Re1 Cl1 171.66(7) . .
N2 Cu1 N1 79.6(2) . .
N2 Cu1 Br1 92.64(16) . .
N1 Cu1 Br1 167.95(16) . .
N2 Cu1 Br2 172.10(17) . 3_656
N1 Cu1 Br2 93.96(16) . 3_656
Br1 Cu1 Br2 92.98(4) . 3_656
N2 Cu1 Br2 90.04(17) . .
N1 Cu1 Br2 89.36(16) . .
Br1 Cu1 Br2 99.91(4) . .
Br2 Cu1 Br2 94.45(4) 3_656 .
N2 Cu1 Br1 81.08(17) . 3_556
N1 Cu1 Br1 73.94(16) . 3_556
Br1 Cu1 Br1 95.90(4) . 3_556
Br2 Cu1 Br1 92.82(4) 3_656 3_556
Br2 Cu1 Br1 162.21(4) . 3_556
Cu1 Br2 Cu1 85.55(4) 3_656 .
C4 N1 C1 117.5(6) . .
C4 N1 Cu1 112.5(5) . .
C1 N1 Cu1 129.7(5) . .
C5 N2 C6 116.8(6) . .
C5 N2 Cu1 112.8(5) . .
C6 N2 Cu1 130.1(5) . .
C5 N3 C8 116.7(6) . .
C5 N3 Re1 114.5(5) . .
C8 N3 Re1 128.8(5) . .
C4 N4 C3 117.3(6) . .
C4 N4 Re1 114.1(5) . .
C3 N4 Re1 128.5(5) . .
N1 C1 C2 120.8(7) . .
C3 C2 C1 118.3(7) . .
N4 C3 C2 120.6(7) . .
N1 C4 N4 125.5(6) . .
N1 C4 C5 117.0(6) . .
N4 C4 C5 117.5(6) . .
N2 C5 N3 125.8(6) . .
N2 C5 C4 117.4(6) . .
N3 C5 C4 116.8(6) . .
N2 C6 C7 121.2(7) . .
C8 C7 C6 118.5(7) . .
N3 C8 C7 121.0(7) . .
Cl5 C9 Cl6 110.7(6) . .
Cl5 C9 Cl7 112.3(5) . .
Cl6 C9 Cl7 109.9(5) . .

loop_
_geom_bond_atom_site_label_1
_geom_bond_atom_site_label_2
_geom_bond_distance
_geom_bond_site_symmetry_2
Re1 N3 2.152(6) .
Re1 N4 2.158(6) .
Re1 Cl3 2.306(2) .
Re1 Cl2 2.3094(19) .
Re1 Cl4 2.326(2) .
Re1 Cl1 2.331(2) .
Cu1 N2 2.085(6) .
Cu1 N1 2.104(6) .
Cu1 Br1 2.3801(11) .
Cu1 Br2 2.3950(11) 3_656
Cu1 Br2 2.7726(12) .
Cu1 Br1 3.1829(13) 3_556
Br2 Cu1 2.3951(11) 3_656
N1 C4 1.329(9) .
N1 C1 1.332(9) .
N2 C5 1.330(9) .
N2 C6 1.340(9) .
N3 C5 1.341(9) .
N3 C8 1.347(9) .
N4 C4 1.335(9) .
N4 C3 1.345(9) .
C1 C2 1.392(11) .
C2 C3 1.373(11) .
C4 C5 1.464(9) .
C6 C7 1.380(11) .
C7 C8 1.368(11) .
C9 Cl5 1.742(10) .
C9 Cl6 1.752(10) .
C9 Cl7 1.757(10) .
